data_1557332
loop_
_publ_author_name
'Payne, Daniel T.'
'Webre, Whitney A.'
'Gobeze, Habtom B.'
'Seetharaman, Sairaman'
'Matsushita, Yoshitaka'
'Karr, Paul A.'
'Chahal, Mandeep K.'
'Labuta, Jan'
'Jevasuwan, Wipakorn'
'Fukata, Naoki'
'Fossey, John S.'
'Ariga, Katsuhiko'
'D'Souza, Francis'
'Hill, Jonathan P.'

_publ_section_title
;
 Nanomolecular singlet oxygen photosensitizers based on
 hemiquinonoid-resorcinarenes, the fuchsonarenes.
;
_journal_issue 10
_journal_name_full 'Chemical science'
_journal_page_first 2614
_journal_page_last 2620
_journal_paper_doi 10.1039/d0sc00651c
_journal_volume 11
_journal_year 2020
_chemical_formula_sum 'C112.95 H130.95 Cl15.56 O28'
_chemical_formula_weight 2488.20
_chemical_name_common rcct-3
_space_group_crystal_system triclinic
_space_group_IT_number 1
_space_group_name_Hall 'P 1'
_space_group_name_H-M_alt 'P 1'
_atom_sites_solution_hydrogens geom
_audit_creation_method SHELXL-2018/1
_audit_update_record
;
2019-06-18 deposited with the CCDC.	2020-02-12 downloaded from the CCDC.
;
_cell_angle_alpha 69.752(4)
_cell_angle_beta 70.947(4)
_cell_angle_gamma 76.995(3)
_cell_formula_units_Z 1
_cell_length_a 14.334(2)
_cell_length_b 15.534(2)
_cell_length_c 16.891(2)
_cell_measurement_reflns_used 6240
_cell_measurement_temperature 113(2)
_cell_measurement_theta_max 20.11
_cell_measurement_theta_min 2.21
_cell_volume 3308.6(7)
_computing_cell_refinement 'CrystalClear (Rigaku, 1997--2002)'
_computing_data_collection 'CrystalClear (Rigaku, 1997--2002)'
_computing_data_reduction 'CrystalClear (Rigaku, 1997--2002)'
_computing_structure_refinement 'SHELXL-2018/1 (Sheldrick, 2018)'
_computing_structure_solution 'SHELXT (Sheldrick, 2014)'
_diffrn_ambient_temperature 113(2)
_diffrn_measured_fraction_theta_full 0.948
_diffrn_measured_fraction_theta_max 0.948
_diffrn_measurement_device
;
Rigaku AFC11 Saturn724+ (4x4 bin mode)
;
_diffrn_measurement_method dtprofit.ref
_diffrn_radiation_detector CCD
_diffrn_radiation_monochromator Confocal
_diffrn_radiation_source 'Rotating Anode'
_diffrn_radiation_type MoK\a
_diffrn_radiation_wavelength 0.71073
_diffrn_reflns_av_R_equivalents 0.0197
_diffrn_reflns_av_unetI/netI 0.0460
_diffrn_reflns_Laue_measured_fraction_full 0.948
_diffrn_reflns_Laue_measured_fraction_max 0.948
_diffrn_reflns_limit_h_max 13
_diffrn_reflns_limit_h_min -13
_diffrn_reflns_limit_k_max 12
_diffrn_reflns_limit_k_min -14
_diffrn_reflns_limit_l_max 15
_diffrn_reflns_limit_l_min -16
_diffrn_reflns_number 10352
_diffrn_reflns_point_group_measured_fraction_full 0.948
_diffrn_reflns_point_group_measured_fraction_max 0.948
_diffrn_reflns_theta_full 20.112
_diffrn_reflns_theta_max 20.112
_diffrn_reflns_theta_min 1.934
_exptl_absorpt_coefficient_mu 0.388
_exptl_absorpt_correction_T_max 0.9770
_exptl_absorpt_correction_T_min 0.9231
_exptl_absorpt_correction_type multi-scan
_exptl_absorpt_process_details
;
CrystalClear (Rigaku, 1997--2002)
;
_exptl_crystal_colour White
_exptl_crystal_density_diffrn 1.249
_exptl_crystal_description Block
_exptl_crystal_F_000 1297
_exptl_crystal_size_max 0.171
_exptl_crystal_size_mid 0.171
_exptl_crystal_size_min 0.096
_refine_diff_density_max 1.637
_refine_diff_density_min -0.516
_refine_diff_density_rms 0.138
_refine_ls_abs_structure_details
;
 Refined as an inversion twin.
;
_refine_ls_abs_structure_Flack 0.4(2)
_refine_ls_extinction_method none
_refine_ls_goodness_of_fit_ref 1.636
_refine_ls_hydrogen_treatment mixed
_refine_ls_matrix_type full
_refine_ls_number_parameters 1248
_refine_ls_number_reflns 8228
_refine_ls_number_restraints 3
_refine_ls_restrained_S_all 1.636
_refine_ls_R_factor_all 0.1410
_refine_ls_R_factor_gt 0.1284
_refine_ls_shift/su_max 2.862
_refine_ls_shift/su_mean 0.021
_refine_ls_structure_factor_coef Fsqd
_refine_ls_weighting_details 'w=1/[\s^2^(Fo^2^)+(0.2000P)^2^] where P=(Fo^2^+2Fc^2^)/3'
_refine_ls_weighting_scheme calc
_refine_ls_wR_factor_gt 0.3328
_refine_ls_wR_factor_ref 0.3532
_reflns_Friedel_coverage 1.000
_reflns_Friedel_fraction_full 0.948
_reflns_Friedel_fraction_max 0.948
_reflns_number_gt 7053
_reflns_number_total 8228
_reflns_threshold_expression 'I > 2\s(I)'
_cod_data_source_file d0sc00651c2.cif
_cod_data_source_block jon201808c@113k4_0m
_cod_depositor_comments 'Adding full bibliography for 1557331--1557337.cif.'
_cod_original_cell_volume 3308.6(8)
_cod_database_code 1557332
_shelx_shelxl_version_number 2018/1
_shelx_space_group_comment
;
The symmetry employed for this shelxl refinement is uniquely defined
by the following loop, which should always be used as a source of
symmetry information in preference to the above space-group names.
They are only intended as comments.
;
_shelx_estimated_absorpt_t_min 0.937
_shelx_estimated_absorpt_t_max 0.964

loop_
_space_group_symop_operation_xyz
'x, y, z'

loop_
_atom_site_label
_atom_site_type_symbol
_atom_site_fract_x
_atom_site_fract_y
_atom_site_fract_z
_atom_site_U_iso_or_equiv
_atom_site_adp_type
_atom_site_occupancy
_atom_site_site_symmetry_order
_atom_site_calc_flag
_atom_site_refinement_flags_posn
_atom_site_refinement_flags_adp
_atom_site_refinement_flags_occupancy
_atom_site_disorder_assembly
_atom_site_disorder_group
C0 C 0.7154(15) 0.1102(14) 0.3082(16) 0.040(5) Uiso 1 1 d . . . . .
H0 H 0.663127 0.130519 0.351974 0.047 Uiso 1 1 calc R U . . .
C00T C 0.6193(12) 0.0312(12) 0.6238(13) 0.026(4) Uiso 1 1 d . . . . .
C00Z C 0.9057(12) 0.2467(13) 0.4821(14) 0.029(5) Uani 1 1 d . . . . .
C01B C 0.4760(11) 0.3513(11) 0.5880(12) 0.020(4) Uiso 1 1 d . . . . .
C01C C 0.6296(13) 0.6299(13) 0.4072(14) 0.035(5) Uiso 1 1 d . . . . .
C01D C 0.6342(15) -0.2496(15) 0.6219(15) 0.039(5) Uiso 1 1 d . . . . .
C01E C 0.6827(11) 0.0766(12) 0.5436(12) 0.021(4) Uiso 1 1 d . . . . .
H01E H 0.677038 0.142212 0.524545 0.025 Uiso 1 1 calc R U . . .
C01F C 0.9548(16) 0.4438(14) 0.4289(16) 0.048(6) Uani 1 1 d . . . . .
C01G C 0.8669(13) 0.3267(14) 0.4399(14) 0.034(5) Uiso 1 1 d . . . . .
C01H C 1.0434(14) 0.2058(13) 0.5395(14) 0.034(5) Uiso 1 1 d . . . . .
C01I C 0.9495(13) -0.0048(13) 0.1225(14) 0.036(5) Uiso 1 1 d . . . . .
C01J C 0.6950(14) 0.1155(12) 0.2332(13) 0.035(5) Uani 1 1 d . . . . .
C01K C 0.7342(14) 0.3534(14) 0.7770(15) 0.042(5) Uiso 1 1 d . . . . .
C01L C 0.8181(13) 0.3352(12) 0.3768(12) 0.027(5) Uani 1 1 d . . . . .
C01N C 0.866(2) 0.0372(14) 0.1873(15) 0.063(8) Uani 1 1 d . . . . .
C01O C 0.8047(15) 0.3228(17) 0.698(2) 0.065(8) Uani 1 1 d . . . . .
H01A H 0.795159 0.260010 0.703885 0.097 Uiso 1 1 calc R U . . .
H01B H 0.873838 0.323754 0.694834 0.097 Uiso 1 1 calc R U . . .
H01C H 0.789879 0.365298 0.643500 0.097 Uiso 1 1 calc R U . . .
C01P C 0.5120(11) 0.2684(12) 0.6332(12) 0.024(4) Uiso 1 1 d . . . . .
H01P H 0.542568 0.267842 0.675590 0.028 Uiso 1 1 calc R U . . .
C01Q C 0.6104(19) -0.1249(16) 0.8009(18) 0.059(7) Uani 1 1 d . . . . .
C01S C 0.4877(13) 0.4414(13) 0.5979(14) 0.034(5) Uiso 1 1 d . . . . .
H01S H 0.422534 0.481890 0.598874 0.041 Uiso 1 1 calc R U . . .
C01T C 0.4621(12) 0.1860(13) 0.5620(13) 0.029(5) Uani 1 1 d . . . . .
C01U C 0.8071(12) 0.2555(12) 0.3646(13) 0.030(5) Uiso 1 1 d . . . . .
H01U H 0.774194 0.259617 0.322571 0.036 Uiso 1 1 calc R U . . .
C01V C 0.9096(17) -0.1671(14) 0.4860(17) 0.046(6) Uani 1 1 d . . . . .
C01W C 0.2614(18) -0.0956(18) 0.8305(19) 0.069(7) Uiso 1 1 d . . . . .
C01X C 0.6493(16) -0.3492(15) 0.6539(17) 0.052(6) Uiso 1 1 d . . . . .
H01D H 0.711465 -0.372697 0.617228 0.078 Uiso 1 1 calc R U . . .
H01F H 0.593585 -0.374255 0.651729 0.078 Uiso 1 1 calc R U . . .
H01G H 0.653206 -0.368356 0.714588 0.078 Uiso 1 1 calc R U . . .
C01Y C 0.4425(14) 0.4711(13) 0.7420(13) 0.036(5) Uani 1 1 d . . . . .
H01Y H 0.378607 0.495542 0.732859 0.043 Uiso 1 1 calc R U . . .
C01Z C 0.7096(15) 0.4512(15) 0.0850(16) 0.051(6) Uiso 1 1 d . . . . .
C02A C 0.5217(19) 0.5135(16) 0.1484(19) 0.067(7) Uani 1 1 d . . . . .
C02B C 0.6301(15) 0.4761(14) 0.1574(16) 0.047(6) Uani 1 1 d . . . . .
C02C C 0.7542(11) 0.0261(11) 0.4913(12) 0.021(4) Uiso 1 1 d . . . . .
C02D C 0.4169(17) 0.6817(16) 0.5273(17) 0.048(6) Uiso 1 1 d . . . . .
C02E C 0.8087(13) 0.0766(13) 0.3250(13) 0.033(5) Uani 1 1 d . . . . .
C02F C 0.5555(14) 0.4302(14) 0.8286(15) 0.037(5) Uiso 1 1 d . . . . .
C02G C 0.7824(15) 0.4316(14) 0.3214(15) 0.044(6) Uani 1 1 d . . . . .
H02G H 0.841767 0.465773 0.298415 0.053 Uiso 1 1 calc R U . . .
C02H C 0.6891(15) 0.7632(13) 0.3911(13) 0.031(5) Uani 1 1 d . . . . .
C02I C 0.306(2) 0.4852(16) 0.5016(18) 0.056(7) Uani 1 1 d . . . . .
C02K C 0.4587(12) 0.4702(13) 0.8172(14) 0.030(5) Uiso 1 1 d . . . . .
C02L C 0.8829(13) 0.0407(12) 0.2633(15) 0.036(6) Uani 1 1 d . . . . .
H02L H 0.946755 0.017942 0.272904 0.043 Uiso 1 1 calc R U . . .
C02M C 0.259(2) -0.1827(19) 0.9096(18) 0.077(8) Uani 1 1 d . . . . .
H02A H 0.327479 -0.208916 0.912133 0.115 Uiso 1 1 calc R U . . .
H02B H 0.226709 -0.228308 0.903544 0.115 Uiso 1 1 calc R U . . .
H02C H 0.222196 -0.166400 0.963570 0.115 Uiso 1 1 calc R U . . .
C02N C 0.4172(18) 0.5817(17) 0.9054(17) 0.061(7) Uani 1 1 d . . . . .
H02D H 0.472799 0.552674 0.931399 0.092 Uiso 1 1 calc R U . . .
H02E H 0.364006 0.609980 0.945913 0.092 Uiso 1 1 calc R U . . .
H02F H 0.440195 0.629358 0.850053 0.092 Uiso 1 1 calc R U . . .
C02O C 0.2638(15) 0.3203(16) 0.3725(17) 0.053(7) Uani 1 1 d . . . . .
H02H H 0.198034 0.342629 0.367380 0.064 Uiso 1 1 calc R U . . .
H02I H 0.314143 0.304216 0.325141 0.064 Uiso 1 1 calc R U . . .
C02Q C 0.6996(12) -0.1140(12) 0.5969(13) 0.030(5) Uiso 1 1 d . . . . .
C02R C 0.7222(18) 0.2672(17) 0.8612(17) 0.064(7) Uiso 1 1 d . . . . .
H02J H 0.696975 0.219192 0.851418 0.095 Uiso 1 1 calc R U . . .
H02K H 0.675303 0.285766 0.911248 0.095 Uiso 1 1 calc R U . . .
H02M H 0.786983 0.242868 0.873480 0.095 Uiso 1 1 calc R U . . .
C02S C 0.549(2) -0.1761(17) 0.8841(17) 0.077(8) Uani 1 1 d . . . . .
H02N H 0.480410 -0.166275 0.881579 0.115 Uiso 1 1 calc R U . . .
H02O H 0.552502 -0.154271 0.931095 0.115 Uiso 1 1 calc R U . . .
H02P H 0.574333 -0.242129 0.895924 0.115 Uiso 1 1 calc R U . . .
C02T C 0.8434(16) 0.1680(15) 0.4129(15) 0.049(6) Uani 1 1 d . . . . .
C02U C 0.2993(18) -0.1341(18) 0.7560(18) 0.069(7) Uiso 1 1 d . . . . .
H02Q H 0.280739 -0.089024 0.704630 0.103 Uiso 1 1 calc R U . . .
H02R H 0.270550 -0.191114 0.771069 0.103 Uiso 1 1 calc R U . . .
H02S H 0.371964 -0.147677 0.742713 0.103 Uiso 1 1 calc R U . . .
C02V C 0.4548(16) 0.0821(15) 0.8325(16) 0.054(6) Uiso 1 1 d . . . . .
H02V H 0.502846 0.113349 0.835495 0.065 Uiso 1 1 calc R U . . .
C02W C 0.6546(17) 0.4662(14) 0.2346(15) 0.050(6) Uani 1 1 d . . . . .
H02W H 0.604900 0.479544 0.283618 0.060 Uiso 1 1 calc R U . . .
C02X C 0.7875(15) 0.4279(16) 0.7843(17) 0.054(7) Uani 1 1 d . . . . .
H02T H 0.803472 0.475445 0.727536 0.081 Uiso 1 1 calc R U . . .
H02U H 0.848871 0.397808 0.801149 0.081 Uiso 1 1 calc R U . . .
H02X H 0.743075 0.456588 0.828791 0.081 Uiso 1 1 calc R U . . .
C02Y C 0.3728(15) 0.0585(15) 0.9019(16) 0.053(6) Uiso 1 1 d . . . . .
C02Z C 0.4215(13) 0.2718(15) 0.5134(13) 0.036(6) Uani 1 1 d . . . . .
C03A C 0.9651(17) -0.2239(15) 0.4220(17) 0.054(6) Uani 1 1 d . . . . .
H03A H 0.950907 -0.192206 0.365191 0.081 Uiso 1 1 calc R U . . .
H03B H 0.942896 -0.285298 0.445550 0.081 Uiso 1 1 calc R U . . .
H03C H 1.036806 -0.230385 0.414519 0.081 Uiso 1 1 calc R U . . .
C03B C 0.3501(17) 0.4310(17) 0.9769(15) 0.060(7) Uani 1 1 d . . . . .
H03D H 0.343377 0.374329 0.967247 0.089 Uiso 1 1 calc R U . . .
H03E H 0.287178 0.452535 1.014137 0.089 Uiso 1 1 calc R U . . .
H03F H 0.402990 0.418337 1.005930 0.089 Uiso 1 1 calc R U . . .
C03C C 0.2869(17) 0.3111(15) 0.4504(17) 0.051(6) Uani 1 1 d . . . . .
C03E C 0.915(2) -0.089(2) 0.116(2) 0.081(8) Uiso 1 1 d . . . . .
H03G H 0.853874 -0.068735 0.097249 0.122 Uiso 1 1 calc R U . . .
H03H H 0.902750 -0.135435 0.173479 0.122 Uiso 1 1 calc R U . . .
H03I H 0.967110 -0.114891 0.073176 0.122 Uiso 1 1 calc R U . . .
C03G C 0.6392(14) 0.4431(14) 0.4581(14) 0.038(5) Uiso 1 1 d . . . . .
H03J H 0.643544 0.377499 0.477285 0.046 Uiso 1 1 calc R U . . .
C03I C 0.5997(18) 0.2276(19) 0.1292(18) 0.077(8) Uani 1 1 d . . . . .
H03K H 0.537313 0.234955 0.114063 0.116 Uiso 1 1 calc R U . . .
H03L H 0.655538 0.210048 0.083179 0.116 Uiso 1 1 calc R U . . .
H03M H 0.608338 0.286131 0.134182 0.116 Uiso 1 1 calc R U . . .
C03J C 0.4282(14) 0.3548(13) 0.5303(14) 0.036(5) Uani 1 1 d . . . . .
C03K C 1.0728(19) 0.1901(19) 0.6203(16) 0.065(7) Uani 1 1 d . . . . .
H03N H 1.136034 0.149417 0.618350 0.098 Uiso 1 1 calc R U . . .
H03O H 1.021286 0.161197 0.671641 0.098 Uiso 1 1 calc R U . . .
H03P H 1.080421 0.249502 0.624322 0.098 Uiso 1 1 calc R U . . .
C03L C 0.5966(15) 0.1557(15) 0.2125(14) 0.044(6) Uani 1 1 d . . . . .
C03M C 0.2601(16) 0.5545(15) 0.4356(17) 0.058(6) Uiso 1 1 d . . . . .
H03Q H 0.199483 0.591526 0.453652 0.069 Uiso 1 1 calc R U . . .
H03R H 0.291106 0.562226 0.374994 0.069 Uiso 1 1 calc R U . . .
C03O C 0.981(2) 0.069(2) 0.0389(19) 0.090(9) Uani 1 1 d . . . . .
H03S H 1.019882 0.040320 -0.007344 0.135 Uiso 1 1 calc R U . . .
H03T H 1.020970 0.107178 0.046145 0.135 Uiso 1 1 calc R U . . .
H03U H 0.921488 0.107105 0.022662 0.135 Uiso 1 1 calc R U . . .
C03 C 0.4053(14) 0.0002(13) 0.7577(16) 0.051(6) Uani 1 1 d . . . . .
H03 H 0.418527 -0.020171 0.707731 0.062 Uiso 1 1 calc R U . . .
C03Q C 0.4648(14) 0.0581(14) 0.7569(14) 0.041(5) Uiso 1 1 d . . . . .
C03R C 0.8803(19) 0.0526(15) 0.6132(15) 0.046(6) Uani 1 1 d . . . . .
C03S C 0.3221(16) -0.0313(12) 0.8331(15) 0.047(6) Uani 1 1 d . . . . .
C03T C 0.2829(13) 0.5537(17) 0.8547(17) 0.056(7) Uani 1 1 d . . . . .
H03W H 0.301097 0.604175 0.800460 0.084 Uiso 1 1 calc R U . . .
H03X H 0.232767 0.578445 0.899496 0.084 Uiso 1 1 calc R U . . .
H03Y H 0.255765 0.507963 0.843298 0.084 Uiso 1 1 calc R U . . .
C03U C 0.9472(16) 0.5203(15) 0.4667(16) 0.053(6) Uiso 1 1 d . . . . .
H03Z H 1.010861 0.545422 0.444179 0.079 Uiso 1 1 calc R U . . .
H034 H 0.931093 0.496017 0.530747 0.079 Uiso 1 1 calc R U . . .
H035 H 0.894737 0.569413 0.449764 0.079 Uiso 1 1 calc R U . . .
C03V C 0.6107(16) 0.3998(13) 0.6891(16) 0.044(6) Uani 1 1 d . . . . .
H03V H 0.660455 0.375591 0.646344 0.053 Uiso 1 1 calc R U . . .
C03W C 0.6713(14) 0.8683(13) 0.3550(15) 0.044(6) Uani 1 1 d . . . . .
H013 H 0.648921 0.885031 0.301991 0.065 Uiso 1 1 calc R U . . .
H014 H 0.733300 0.893989 0.340601 0.065 Uiso 1 1 calc R U . . .
H015 H 0.620176 0.893335 0.399157 0.065 Uiso 1 1 calc R U . . .
C03X C 0.720(2) 0.6666(18) 0.2080(19) 0.064(7) Uiso 1 1 d . . . . .
C03Y C 0.7565(14) 0.4354(14) 0.2381(14) 0.041(5) Uiso 1 1 d . . . . .
C04G C 0.796(2) 0.698(2) 0.1201(19) 0.100(11) Uani 1 1 d . . . . .
H04E H 0.763169 0.717495 0.073054 0.150 Uiso 1 1 calc R U . . .
H04F H 0.848599 0.646501 0.111850 0.150 Uiso 1 1 calc R U . . .
H04G H 0.825459 0.749785 0.118678 0.150 Uiso 1 1 calc R U . . .
C04J C 0.926(2) -0.0321(17) 0.6543(19) 0.076(8) Uani 1 1 d . . . . .
H04H H 0.991864 -0.045125 0.616414 0.113 Uiso 1 1 calc R U . . .
H04I H 0.885264 -0.080537 0.665657 0.113 Uiso 1 1 calc R U . . .
H04J H 0.931577 -0.030531 0.709917 0.113 Uiso 1 1 calc R U . . .
C04N C 0.531(2) 0.612(2) 0.073(2) 0.094(9) Uiso 1 1 d . . . . .
H04N H 0.562510 0.602419 0.015738 0.141 Uiso 1 1 calc R U . . .
H04O H 0.571843 0.647613 0.084362 0.141 Uiso 1 1 calc R U . . .
H04P H 0.464691 0.646945 0.074555 0.141 Uiso 1 1 calc R U . . .
C04O C 0.252(3) 0.1485(19) 1.005(2) 0.099(11) Uani 1 1 d . . . . .
H04Q H 0.240541 0.194868 0.951620 0.148 Uiso 1 1 calc R U . . .
H04R H 0.246921 0.179443 1.048519 0.148 Uiso 1 1 calc R U . . .
H04S H 0.202443 0.105400 1.029215 0.148 Uiso 1 1 calc R U . . .
C015 C 0.8911(13) 0.1649(13) 0.4767(13) 0.030(5) Uiso 1 1 d . . . . .
C016 C 0.4692(17) 0.4637(15) 0.1290(14) 0.047(6) Uani 1 1 d . . . . .
H01H H 0.507958 0.448244 0.074944 0.056 Uiso 1 1 calc R U . . .
H01I H 0.405979 0.500468 0.121017 0.056 Uiso 1 1 calc R U . . .
H010 H 0.456113 0.406567 0.177245 0.056 Uiso 1 1 calc R U . . .
C017 C 0.5162(13) 0.4373(12) 0.6769(13) 0.029(5) Uani 1 1 d . . . . .
C018 C 0.6299(14) -0.0633(14) 0.6507(15) 0.040(5) Uiso 1 1 d . . . . .
C019 C 0.7694(15) 0.0740(14) 0.1750(14) 0.040(5) Uani 1 1 d . . . . .
C020 C 0.5460(13) 0.0938(13) 0.6767(14) 0.036(5) Uiso 1 1 d . . . . .
H020 H 0.590905 0.110534 0.702185 0.043 Uiso 1 1 calc R U . . .
C021 C 0.7589(12) -0.0696(12) 0.5175(13) 0.029(5) Uani 1 1 d . . . . .
C022 C 0.8270(11) 0.0751(11) 0.4086(12) 0.019(4) Uiso 1 1 d . . . . .
H022 H 0.892220 0.035238 0.409743 0.023 Uiso 1 1 calc R U . . .
C023 C 0.5651(15) 0.5830(13) 0.4849(14) 0.037(5) Uani 1 1 d . . . . .
C024 C 0.3113(16) 0.0025(16) 0.9018(17) 0.056(6) Uiso 1 1 d . . . . .
C025 C 0.5098(12) 0.1845(13) 0.6254(13) 0.036(5) Uani 1 1 d . . . . .
C026 C 0.5687(14) 0.4905(14) 0.5087(14) 0.040(5) Uiso 1 1 d . . . . .
C027 C 0.8036(15) 0.4211(15) 0.0899(16) 0.054(6) Uiso 1 1 d . . . . .
C028 C 0.3554(17) 0.7306(16) 0.5909(18) 0.063(7) Uani 1 1 d . . . . .
H02Y H 0.396010 0.768319 0.598859 0.095 Uiso 1 1 calc R U . . .
H02Z H 0.329056 0.685465 0.647136 0.095 Uiso 1 1 calc R U . . .
H019 H 0.300092 0.770572 0.569117 0.095 Uiso 1 1 calc R U . . .
C029 C 0.6315(15) 0.3984(12) 0.7670(18) 0.050(7) Uani 1 1 d . . . . .
C030 C 0.4620(15) 0.5369(15) 0.2332(15) 0.051(6) Uiso 1 1 d . . . . .
H01J H 0.488255 0.587791 0.237271 0.077 Uiso 1 1 calc R U . . .
H01K H 0.467475 0.482414 0.283565 0.077 Uiso 1 1 calc R U . . .
H01L H 0.391955 0.555395 0.233238 0.077 Uiso 1 1 calc R U . . .
C031 C 0.5384(16) 0.0764(17) 0.2158(16) 0.058(7) Uani 1 1 d . . . . .
H01M H 0.474012 0.104469 0.203927 0.087 Uiso 1 1 calc R U . . .
H01N H 0.527588 0.030860 0.274042 0.087 Uiso 1 1 calc R U . . .
H01O H 0.578109 0.045665 0.171427 0.087 Uiso 1 1 calc R U . . .
C032 C 0.4087(16) -0.0049(15) 0.5099(16) 0.055(6) Uiso 1 1 d . . . . .
H01Q H 0.345731 -0.025251 0.517198 0.082 Uiso 1 1 calc R U . . .
H01R H 0.449570 -0.055804 0.541732 0.082 Uiso 1 1 calc R U . . .
H01T H 0.444377 0.013959 0.447486 0.082 Uiso 1 1 calc R U . . .
C033 C 0.887(2) 0.387(2) 0.019(2) 0.078(8) Uiso 1 1 d . . . . .
C034 C 0.148(2) -0.055(2) 0.837(3) 0.107(11) Uiso 1 1 d . . . . .
H01V H 0.140182 -0.022406 0.777940 0.160 Uiso 1 1 calc R U . . .
H01W H 0.127283 -0.011374 0.871832 0.160 Uiso 1 1 calc R U . . .
H01X H 0.106835 -0.105381 0.865082 0.160 Uiso 1 1 calc R U . . .
C035 C 0.865(2) 0.3155(19) -0.001(2) 0.085(9) Uani 1 1 d . . . . .
H01Z H 0.918943 0.301498 -0.050371 0.101 Uiso 1 1 calc R U . . .
H011 H 0.802498 0.334409 -0.017810 0.101 Uiso 1 1 calc R U . . .
H012 H 0.858995 0.260274 0.049833 0.101 Uiso 1 1 calc R U . . .
C036 C 0.3548(17) 0.0960(17) 0.9844(17) 0.065(7) Uiso 1 1 d . . . . .
C037 C 0.6944(13) 0.5819(13) 0.3567(14) 0.033(5) Uiso 1 1 d . . . . .
C038 C 1.043(2) -0.0449(19) 0.1536(17) 0.076(8) Uani 1 1 d . . . . .
H023 H 1.093310 -0.072482 0.110641 0.114 Uiso 1 1 calc R U . . .
H024 H 1.027161 -0.092400 0.210374 0.114 Uiso 1 1 calc R U . . .
H025 H 1.070061 0.004589 0.159783 0.114 Uiso 1 1 calc R U . . .
C039 C 0.8294(14) 0.4138(14) 0.1724(14) 0.041(5) Uiso 1 1 d . . . . .
H039 H 0.895660 0.394341 0.177170 0.049 Uiso 1 1 calc R U . . .
C041 C 0.4346(17) 0.1523(17) 0.9725(18) 0.063(7) Uiso 1 1 d . . . . .
H04U H 0.426536 0.212415 0.928874 0.076 Uiso 1 1 calc R U . . .
H04V H 0.500311 0.119186 0.952494 0.076 Uiso 1 1 calc R U . . .
H04W H 0.428594 0.161619 1.028563 0.076 Uiso 1 1 calc R U . . .
C042 C 0.905(2) 0.482(2) -0.067(2) 0.081(8) Uiso 1 1 d . . . . .
H04Z H 0.856158 0.492493 -0.099583 0.121 Uiso 1 1 calc R U . . .
H04X H 0.972500 0.473774 -0.106169 0.121 Uiso 1 1 calc R U . . .
H04Y H 0.898690 0.535791 -0.047077 0.121 Uiso 1 1 calc R U . . .
C043 C 0.367(3) 0.011(3) 1.0655(17) 0.112(13) Uani 1 1 d . . . . .
H041 H 0.430476 -0.027304 1.049333 0.168 Uiso 1 1 calc R U . . .
H042 H 0.312206 -0.025740 1.084270 0.168 Uiso 1 1 calc R U . . .
H043 H 0.366430 0.032852 1.113635 0.168 Uiso 1 1 calc R U . . .
C044 C 0.5294(16) 0.198(2) 0.2857(16) 0.067(8) Uani 1 1 d . . . . .
H028 H 0.568299 0.231606 0.300115 0.100 Uiso 1 1 calc R U . . .
H029 H 0.502999 0.147803 0.337995 0.100 Uiso 1 1 calc R U . . .
H030 H 0.474117 0.239796 0.265684 0.100 Uiso 1 1 calc R U . . .
C045 C 0.3880(19) 0.0760(16) 0.5458(16) 0.053(6) Uiso 1 1 d . . . . .
C047 C 0.3769(18) 0.5068(17) 0.8875(17) 0.062(7) Uani 1 1 d . . . . .
C048 C 0.988(2) 0.360(2) 0.042(2) 0.089(9) Uiso 1 1 d . . . . .
H031 H 1.038503 0.337056 -0.004744 0.133 Uiso 1 1 calc R U . . .
H032 H 0.981892 0.310647 0.097664 0.133 Uiso 1 1 calc R U . . .
H033 H 1.008558 0.413663 0.045741 0.133 Uiso 1 1 calc R U . . .
C049 C 0.7060(13) 0.4843(13) 0.3796(14) 0.036(5) Uiso 1 1 d . . . . .
C1CL C 0.1878(17) 0.306(2) 0.7347(19) 0.063(9) Uani 0.875(18) 1 d . . P . .
H1CL H 0.223880 0.321206 0.670904 0.075 Uiso 0.875(18) 1 calc R U P . .
C2CL C 0.8046(17) -0.0244(17) 0.8677(18) 0.041(7) Uiso 0.802(18) 1 d . . P . .
H2CL H 0.782160 -0.009497 0.813688 0.049 Uiso 0.802(18) 1 calc R U P . .
C3CL C 0.0226(19) 0.701(2) 0.698(2) 0.053(8) Uiso 0.763(19) 1 d . . P . .
H3CL H 0.018972 0.755772 0.645242 0.063 Uiso 0.763(19) 1 calc R U P . .
C4CL C 0.139(2) 0.218(2) 0.2623(19) 0.065(9) Uani 0.830(19) 1 d . . P . .
H4CL H 0.110953 0.220686 0.324011 0.079 Uiso 0.830(19) 1 calc R U P . .
C5CL C 0.092(3) 0.592(3) 0.199(3) 0.077(17) Uiso 0.77(9) 1 d . . P . .
H5CL H 0.101150 0.523829 0.228431 0.092 Uiso 0.77(9) 1 calc R U P A 1
C6CL C 0.435(3) 0.829(3) 0.254(3) 0.057(14) Uiso 0.53(4) 1 d . . P B .
H6CL H 0.462261 0.772611 0.295029 2(14) Uiso 0.53(4) 1 calc R . P . .
C7CL C 0.170(2) 0.902(2) 0.440(3) 0.008(9) Uiso 0.386(19) 1 d . . P . .
H7CL H 0.130379 0.848830 0.470737 0.5(3) Uiso 0.386(19) 1 calc R . P B 1
O1 O 0.9298(12) -0.1646(11) 0.5469(13) 0.060(4) Uani 1 1 d . . . . .
O2 O 0.8233(9) -0.1169(9) 0.4618(8) 0.036(3) Uani 1 1 d . . . . .
O3 O 0.5695(11) -0.2059(9) 0.5904(10) 0.050(4) Uani 1 1 d . . . . .
O4 O 0.7080(8) -0.2111(8) 0.6224(8) 0.032(3) Uiso 1 1 d . . . . .
O5 O 0.6815(15) -0.0837(15) 0.7924(13) 0.091(6) Uani 1 1 d . . . . .
O6 O 0.5783(10) -0.1161(9) 0.7325(10) 0.043(4) Uani 1 1 d . . . . .
O7 O 0.2288(13) -0.0263(12) 0.9726(11) 0.075(5) Uani 1 1 d . . . . .
H7O H 0.212685 0.008893 1.004321 0.113 Uiso 1 1 calc R U . . .
O8 O 0.3036(13) 0.1080(11) 0.5803(16) 0.086(6) Uani 1 1 d . . . . .
O9 O 0.4655(9) 0.1104(8) 0.5367(10) 0.040(4) Uani 1 1 d . . . . .
O10 O 0.2284(10) 0.3296(10) 0.5155(11) 0.048(4) Uiso 1 1 d . . . . .
O11 O 0.3822(9) 0.2752(9) 0.4474(10) 0.041(4) Uani 1 1 d . . . . .
O12 O 0.2677(11) 0.4729(11) 0.5818(13) 0.065(4) Uani 1 1 d . . . . .
O13 O 0.3922(9) 0.4372(9) 0.4714(9) 0.037(3) Uani 1 1 d . . . . .
O14 O 0.3923(12) 0.6718(11) 0.4671(14) 0.077(6) Uani 1 1 d . . . . .
O15 O 0.5021(9) 0.6371(8) 0.5393(9) 0.038(3) Uani 1 1 d . . . . .
O16 O 0.7537(12) 0.7161(11) 0.4211(11) 0.061(5) Uani 1 1 d . . . . .
O17 O 0.6190(10) 0.7255(10) 0.3798(10) 0.050(4) Uiso 1 1 d . . . . .
O18 O 0.7561(10) 0.6281(9) 0.2725(9) 0.043(4) Uani 1 1 d . . . . .
O19 O 0.5716(10) 0.4313(10) 0.9038(9) 0.048(4) Uani 1 1 d . . . . .
H19O H 0.626502 0.400137 0.908995 0.072 Uiso 1 1 calc R U . . .
O20 O 1.0274(12) 0.4142(12) 0.3825(16) 0.090(7) Uani 1 1 d . . . . .
O21 O 0.8674(11) 0.4070(9) 0.4580(10) 0.045(4) Uani 1 1 d . . . . .
O22 O 1.0942(9) 0.1855(10) 0.4744(9) 0.051(4) Uani 1 1 d . . . . .
O23 O 0.9458(9) 0.2420(8) 0.5476(9) 0.040(4) Uani 1 1 d . . . . .
O24 O 0.9238(9) 0.0806(9) 0.5269(9) 0.040(4) Uani 1 1 d . . . . .
O25 O 0.8107(13) 0.1006(13) 0.6476(11) 0.064(4) Uani 1 1 d . . . . .
O26 O 0.6299(16) 0.6817(12) 0.2166(11) 0.082(6) Uani 1 1 d . . . . .
O27 O 0.6904(11) 0.4618(11) 0.0085(10) 0.062(4) Uani 1 1 d . . . . .
H27O H 0.630959 0.484838 0.011182 0.092 Uiso 1 1 calc R U . . .
O28 O 0.7507(13) 0.0737(14) 0.1001(12) 0.073(5) Uani 1 1 d . . . . .
H28O H 0.797155 0.040466 0.074779 0.110 Uiso 1 1 calc R U . . .
Cl1 Cl 0.2478(6) 0.3499(6) 0.7851(5) 0.079(3) Uani 0.875(18) 1 d . . P . .
Cl2 Cl 0.1978(10) 0.1893(6) 0.7760(8) 0.119(5) Uani 0.875(18) 1 d . . P . .
Cl3 Cl 0.0668(6) 0.3585(7) 0.7436(7) 0.097(4) Uani 0.875(18) 1 d . . P . .
Cl4 Cl 0.8600(7) -0.1421(6) 0.9013(6) 0.081(3) Uani 0.802(18) 1 d . . P . .
Cl5 Cl 0.8942(7) 0.0480(6) 0.8547(6) 0.077(3) Uani 0.802(18) 1 d . . P . .
Cl6 Cl 0.7035(7) -0.0093(9) 0.9614(7) 0.102(4) Uani 0.802(18) 1 d . . P . .
Cl7 Cl 0.0753(9) 0.7371(9) 0.7589(9) 0.115(5) Uani 0.763(19) 1 d . . P . .
Cl8 Cl 0.1062(8) 0.6149(7) 0.6564(8) 0.092(4) Uani 0.763(19) 1 d . . P . .
Cl9 Cl -0.0952(9) 0.6772(10) 0.7458(9) 0.135(6) Uani 0.763(19) 1 d . . P . .
Cl10 Cl 0.0593(5) 0.1768(7) 0.2379(5) 0.077(3) Uani 0.830(19) 1 d . . P . .
Cl11 Cl 0.1548(11) 0.3302(8) 0.1932(8) 0.125(5) Uani 0.830(19) 1 d . . P . .
Cl12 Cl 0.2569(6) 0.1540(9) 0.2531(8) 0.113(5) Uani 0.830(19) 1 d . . P . .
Cl16 Cl 0.3909(11) 0.8990(9) 0.3173(11) 0.141(9) Uani 0.73(4) 1 d . . P . .
Cl17 Cl 0.558(2) 0.866(2) 0.163(2) 0.189(18) Uani 0.53(4) 1 d . . P . .
Cl18 Cl 0.375(2) 0.782(2) 0.218(2) 0.131(16) Uiso 0.35(4) 1 d . . P . .
Cl19 Cl 0.1643(19) 0.9389(19) 0.508(2) 0.121(10) Uiso 0.386(19) 1 d . . P B 1
Cl20 Cl 0.224(5) 0.887(5) 0.353(5) 0.27(3) Uiso 0.386(19) 1 d . . P B 1
Cl21 Cl 0.122(2) 0.962(2) 0.356(2) 0.134(11) Uiso 0.386(19) 1 d . . P B 1
Cl13 Cl -0.0156(12) 0.6328(11) 0.2378(8) 0.168(8) Uani 0.840(17) 1 d . . P C 1
Cl14 Cl 0.1601(19) 0.613(3) 0.1044(19) 0.201(10) Uani 0.54(2) 1 d . . P C 1
Cl15 Cl 0.1558(12) 0.6633(13) 0.2547(13) 0.131(5) Uani 0.592(15) 1 d . . P C 1
Cl0A Cl 0.110(6) 0.744(5) 0.155(4) 0.168(8) Uani 0.160(17) 1 d . . P C 2
Cl0B Cl 0.216(2) 0.585(3) 0.169(2) 0.201(10) Uani 0.46(2) 1 d . . P C 2
Cl0C Cl 0.0759(18) 0.576(2) 0.095(2) 0.131(5) Uani 0.408(15) 1 d . . P C 2

loop_
_atom_site_aniso_label
_atom_site_aniso_U_11
_atom_site_aniso_U_22
_atom_site_aniso_U_33
_atom_site_aniso_U_23
_atom_site_aniso_U_13
_atom_site_aniso_U_12
C00Z 0.024(10) 0.031(12) 0.044(15) -0.028(10) -0.008(10) -0.004(8)
C01F 0.026(12) 0.035(13) 0.073(18) -0.023(12) 0.008(11) -0.008(10)
C01J 0.045(12) 0.025(11) 0.017(12) -0.005(9) 0.015(10) -0.007(9)
C01L 0.041(11) 0.028(11) 0.009(11) -0.008(9) 0.001(8) -0.006(8)
C01N 0.14(3) 0.028(13) 0.019(15) -0.010(10) -0.009(14) -0.020(14)
C01O 0.042(12) 0.054(15) 0.12(2) -0.053(15) -0.036(14) 0.013(11)
C01Q 0.073(17) 0.045(15) 0.05(2) -0.003(13) -0.005(14) -0.024(12)
C01T 0.022(9) 0.024(12) 0.035(13) -0.011(10) 0.006(9) -0.009(8)
C01V 0.063(15) 0.035(13) 0.038(17) -0.018(11) -0.009(12) 0.000(11)
C01Y 0.049(12) 0.039(12) 0.016(12) -0.008(10) -0.011(10) 0.009(9)
C02A 0.087(18) 0.037(14) 0.08(2) -0.021(13) -0.007(14) -0.023(13)
C02B 0.062(14) 0.038(13) 0.040(16) -0.009(10) -0.013(11) -0.013(10)
C02E 0.040(11) 0.035(12) 0.025(13) -0.018(10) 0.000(9) -0.009(9)
C02G 0.056(13) 0.043(14) 0.037(15) -0.014(11) -0.008(10) -0.018(10)
C02H 0.041(11) 0.027(11) 0.029(13) 0.002(9) -0.030(10) 0.002(9)
C02I 0.083(19) 0.055(16) 0.036(18) 0.013(13) -0.037(15) -0.029(14)
C02L 0.031(10) 0.020(11) 0.053(17) -0.017(10) 0.005(10) -0.013(8)
C02M 0.104(19) 0.085(19) 0.06(2) -0.044(16) -0.005(14) -0.027(15)
C02N 0.077(16) 0.075(17) 0.044(16) -0.027(13) -0.014(12) -0.021(13)
C02O 0.034(12) 0.073(17) 0.051(18) -0.032(13) 0.000(11) 0.001(10)
C02S 0.13(2) 0.054(16) 0.030(17) 0.021(13) -0.015(15) -0.035(15)
C02T 0.052(12) 0.052(14) 0.033(14) -0.021(11) 0.013(10) -0.009(10)
C02W 0.083(16) 0.042(13) 0.022(14) -0.005(10) -0.001(11) -0.029(11)
C02X 0.041(12) 0.053(14) 0.08(2) -0.044(13) -0.016(12) 0.007(10)
C02Z 0.027(10) 0.052(15) 0.013(13) -0.010(11) 0.010(9) 0.003(9)
C03A 0.064(14) 0.034(13) 0.058(17) -0.016(12) -0.006(12) -0.006(11)
C03B 0.056(14) 0.075(17) 0.031(15) -0.020(12) 0.021(11) -0.016(12)
C03C 0.068(18) 0.043(14) 0.052(18) -0.012(12) -0.015(13) -0.032(12)
C03I 0.062(15) 0.080(19) 0.07(2) 0.000(16) -0.017(13) -0.002(13)
C03J 0.049(12) 0.023(12) 0.031(13) -0.009(10) -0.008(10) 0.003(9)
C03K 0.079(16) 0.088(19) 0.029(15) 0.013(13) -0.030(12) -0.034(14)
C03L 0.057(14) 0.046(13) 0.032(15) -0.012(11) -0.016(11) -0.009(10)
C03O 0.12(2) 0.10(2) 0.05(2) -0.011(17) -0.047(17) -0.004(18)
C03 0.045(12) 0.032(12) 0.060(17) -0.012(11) 0.012(11) -0.010(10)
C03R 0.079(17) 0.032(15) 0.023(16) 0.012(12) -0.012(13) -0.032(13)
C03S 0.079(15) 0.017(11) 0.059(17) -0.017(10) -0.031(13) -0.006(10)
C03T 0.026(11) 0.077(17) 0.08(2) -0.072(15) 0.007(11) 0.004(10)
C03V 0.055(14) 0.023(11) 0.056(17) -0.003(10) -0.025(12) -0.007(10)
C03W 0.044(11) 0.036(13) 0.046(15) -0.020(11) -0.001(10) -0.001(9)
C04G 0.12(2) 0.11(2) 0.041(19) 0.006(17) 0.005(16) -0.030(19)
C04J 0.12(2) 0.044(17) 0.07(2) 0.001(14) -0.023(17) -0.047(15)
C04O 0.16(3) 0.060(17) 0.06(2) -0.038(15) 0.019(18) -0.012(18)
C016 0.076(15) 0.053(14) 0.021(14) -0.017(11) -0.024(11) -0.004(12)
C017 0.032(11) 0.020(10) 0.033(13) -0.011(9) -0.002(9) -0.007(8)
C019 0.052(13) 0.046(13) 0.028(14) -0.009(10) -0.015(11) -0.013(11)
C021 0.032(10) 0.025(11) 0.024(12) -0.010(9) -0.008(9) 0.011(8)
C023 0.063(13) 0.027(12) 0.037(14) -0.006(10) -0.028(11) -0.021(10)
C025 0.025(10) 0.037(12) 0.027(14) -0.004(10) 0.008(9) 0.001(8)
C028 0.060(14) 0.044(15) 0.08(2) -0.020(13) -0.005(13) -0.008(11)
C029 0.047(13) 0.013(11) 0.09(2) 0.008(11) -0.038(13) -0.002(9)
C031 0.052(13) 0.079(17) 0.041(16) -0.001(13) -0.012(11) -0.033(12)
C035 0.094(19) 0.065(18) 0.08(2) -0.021(15) 0.014(16) -0.027(14)
C038 0.13(2) 0.065(17) 0.035(16) -0.021(13) -0.017(15) -0.003(15)
C043 0.12(2) 0.15(3) 0.013(15) 0.002(17) 0.006(15) -0.01(2)
C044 0.051(14) 0.12(2) 0.029(15) -0.019(15) -0.019(11) -0.014(14)
C047 0.071(16) 0.064(16) 0.057(19) -0.039(14) -0.009(13) 0.000(13)
C1CL 0.042(14) 0.13(3) 0.042(19) -0.062(18) 0.000(13) -0.016(15)
C4CL 0.08(2) 0.07(2) 0.023(18) -0.009(15) 0.013(15) -0.007(16)
O1 0.089(12) 0.057(11) 0.053(13) -0.028(9) -0.041(9) 0.009(8)
O2 0.049(8) 0.037(8) 0.018(8) -0.006(6) -0.005(6) -0.006(7)
O3 0.075(10) 0.023(7) 0.060(11) -0.006(7) -0.026(8) -0.022(7)
O5 0.102(14) 0.113(16) 0.053(13) -0.007(11) -0.026(11) -0.026(13)
O6 0.073(9) 0.034(8) 0.023(10) -0.014(7) 0.005(8) -0.027(7)
O7 0.096(12) 0.070(12) 0.046(12) -0.033(9) 0.029(9) -0.031(9)
O8 0.077(12) 0.042(10) 0.16(2) -0.032(11) -0.055(12) -0.013(8)
O9 0.055(8) 0.017(7) 0.055(10) -0.016(7) -0.017(7) -0.004(6)
O11 0.029(8) 0.052(9) 0.052(11) -0.021(7) -0.025(7) 0.007(6)
O12 0.069(10) 0.061(11) 0.054(14) -0.014(9) -0.012(9) -0.001(8)
O13 0.030(7) 0.036(8) 0.034(9) -0.013(7) 0.005(6) -0.001(6)
O14 0.061(10) 0.044(10) 0.097(16) -0.001(10) -0.021(10) 0.016(8)
O15 0.040(7) 0.032(8) 0.053(10) -0.027(7) -0.013(7) -0.001(6)
O16 0.076(11) 0.047(9) 0.072(13) -0.010(9) -0.030(10) -0.027(9)
O18 0.067(9) 0.034(8) 0.033(9) 0.007(7) -0.027(7) -0.020(6)
O19 0.056(9) 0.065(10) 0.027(9) -0.022(7) -0.014(7) 0.001(7)
O20 0.038(10) 0.052(11) 0.17(2) -0.031(12) -0.020(12) -0.010(8)
O21 0.075(10) 0.026(8) 0.042(10) -0.019(7) -0.009(8) -0.015(7)
O22 0.046(8) 0.066(10) 0.036(9) -0.036(8) 0.018(7) -0.012(7)
O23 0.048(8) 0.028(8) 0.044(10) -0.015(7) -0.006(7) -0.006(6)
O24 0.059(8) 0.031(8) 0.029(10) -0.008(7) -0.013(7) -0.004(6)
O25 0.073(11) 0.080(12) 0.038(11) -0.019(9) 0.001(9) -0.030(10)
O26 0.141(18) 0.080(13) 0.042(12) -0.012(9) -0.039(11) -0.033(11)
O27 0.073(11) 0.082(12) 0.034(10) -0.021(8) -0.030(8) 0.010(8)
O28 0.080(11) 0.115(16) 0.044(12) -0.051(10) -0.022(9) 0.003(10)
Cl1 0.114(6) 0.087(6) 0.053(6) -0.005(4) -0.032(4) -0.055(5)
Cl2 0.210(12) 0.061(6) 0.137(10) -0.050(6) -0.120(9) 0.023(6)
Cl3 0.061(5) 0.130(8) 0.123(9) -0.088(7) -0.026(5) 0.024(5)
Cl4 0.101(6) 0.071(6) 0.060(6) -0.006(4) -0.011(5) -0.023(4)
Cl5 0.101(6) 0.076(6) 0.075(7) -0.031(5) -0.035(5) -0.019(4)
Cl6 0.081(6) 0.180(12) 0.064(7) -0.066(7) -0.002(5) -0.029(6)
Cl7 0.128(9) 0.119(9) 0.119(11) -0.075(8) -0.062(8) 0.047(7)
Cl8 0.115(8) 0.070(6) 0.107(9) -0.046(6) -0.049(6) 0.016(5)
Cl9 0.097(8) 0.143(11) 0.102(10) 0.053(8) -0.028(7) -0.039(7)
Cl10 0.040(4) 0.139(8) 0.042(5) -0.023(5) 0.004(3) -0.021(4)
Cl11 0.208(13) 0.114(9) 0.097(9) -0.007(7) -0.086(9) -0.075(8)
Cl12 0.059(5) 0.177(12) 0.139(11) -0.107(9) -0.014(5) -0.007(6)
Cl16 0.154(13) 0.103(11) 0.171(17) 0.037(10) -0.088(11) -0.082(9)
Cl17 0.15(2) 0.23(3) 0.18(3) -0.09(2) -0.018(17) 0.011(18)
Cl13 0.183(12) 0.156(12) 0.080(8) -0.021(8) -0.007(8) 0.075(10)
Cl14 0.134(15) 0.33(3) 0.117(18) -0.089(19) 0.010(10) -0.008(16)
Cl15 0.108(9) 0.141(12) 0.139(13) -0.034(10) -0.031(8) -0.021(8)
Cl0A 0.183(12) 0.156(12) 0.080(8) -0.021(8) -0.007(8) 0.075(10)
Cl0B 0.134(15) 0.33(3) 0.117(18) -0.089(19) 0.010(10) -0.008(16)
Cl0C 0.108(9) 0.141(12) 0.139(13) -0.034(10) -0.031(8) -0.021(8)

loop_
_atom_type_symbol
_atom_type_description
_atom_type_scat_dispersion_real
_atom_type_scat_dispersion_imag
_atom_type_scat_source
C C 0.0033 0.0016 'International Tables Vol C Tables 4.2.6.8 and 6.1.1.4'
O O 0.0106 0.0060 'International Tables Vol C Tables 4.2.6.8 and 6.1.1.4'
Cl Cl 0.1484 0.1585 'International Tables Vol C Tables 4.2.6.8 and 6.1.1.4'
H H 0.0000 0.0000 'International Tables Vol C Tables 4.2.6.8 and 6.1.1.4'

loop_
_geom_angle_atom_site_label_1
_geom_angle_atom_site_label_2
_geom_angle_atom_site_label_3
_geom_angle
_geom_angle_site_symmetry_1
_geom_angle_site_symmetry_3
_geom_angle_publ_flag
C01J C0 C02E 124.3(19) . . ?
C01J C0 H0 117.8 . . ?
C02E C0 H0 117.8 . . ?
C018 C00T C01E 118.6(16) . . ?
C018 C00T C020 125.1(16) . . ?
C01E C00T C020 116.2(15) . . ?
C01G C00Z C015 122.4(19) . . ?
C01G C00Z O23 119.1(16) . . ?
C015 C00Z O23 117.2(17) . . ?
C01P C01B C03J 118.3(17) . . ?
C01P C01B C01S 123.1(17) . . ?
C03J C01B C01S 118.6(15) . . ?
C037 C01C O17 120.7(18) . . ?
C037 C01C C023 119.1(18) . . ?
O17 C01C C023 119.9(16) . . ?
O3 C01D O4 122.2(19) . . ?
O3 C01D C01X 125(2) . . ?
O4 C01D C01X 112.5(18) . . ?
C02C C01E C00T 120.9(15) . . ?
C02C C01E H01E 119.6 . . ?
C00T C01E H01E 119.6 . . ?
O20 C01F O21 122(2) . . ?
O20 C01F C03U 126.1(19) . . ?
O21 C01F C03U 111.6(18) . . ?
C00Z C01G O21 121.4(19) . . ?
C00Z C01G C01L 121.7(18) . . ?
O21 C01G C01L 116.8(17) . . ?
O22 C01H O23 121.0(19) . . ?
O22 C01H C03K 126.8(19) . . ?
O23 C01H C03K 112.1(18) . . ?
C03O C01I C038 105(2) . . ?
C03O C01I C01N 109.3(19) . . ?
C038 C01I C01N 113(2) . . ?
C03O C01I C03E 116(2) . . ?
C038 C01I C03E 104.3(18) . . ?
C01N C01I C03E 108.6(19) . . ?
C0 C01J C019 116.5(19) . . ?
C0 C01J C03L 124.9(17) . . ?
C019 C01J C03L 118.5(19) . . ?
C029 C01K C01O 115(2) . . ?
C029 C01K C02R 108.5(18) . . ?
C01O C01K C02R 109.2(18) . . ?
C029 C01K C02X 107.9(16) . . ?
C01O C01K C02X 104.6(17) . . ?
C02R C01K C02X 111.7(19) . . ?
C01U C01L C01G 117.9(17) . . ?
C01U C01L C02G 121.7(18) . . ?
C01G C01L C02G 120.3(17) . . ?
C02L C01N C019 117(2) . . ?
C02L C01N C01I 120(2) . . ?
C019 C01N C01I 123(2) . . ?
C01K C01O H01A 109.5 . . ?
C01K C01O H01B 109.5 . . ?
H01A C01O H01B 109.5 . . ?
C01K C01O H01C 109.5 . . ?
H01A C01O H01C 109.5 . . ?
H01B C01O H01C 109.5 . . ?
C01B C01P C025 127.2(19) . . ?
C01B C01P H01P 116.4 . . ?
C025 C01P H01P 116.4 . . ?
O5 C01Q O6 121(2) . . ?
O5 C01Q C02S 125(3) . . ?
O6 C01Q C02S 114(2) . . ?
C017 C01S C01B 118.1(16) . . ?
C017 C01S C026 110.1(15) . . ?
C01B C01S C026 106.4(16) . . ?
C017 C01S H01S 107.3 . . ?
C01B C01S H01S 107.2 . . ?
C026 C01S H01S 107.3 . . ?
O9 C01T C02Z 116.8(19) . . ?
O9 C01T C025 123.5(16) . . ?
C02Z C01T C025 119.1(18) . . ?
C01L C01U C02T 121(2) . . ?
C01L C01U H01U 119.3 . . ?
C02T C01U H01U 119.3 . . ?
O1 C01V O2 122.7(19) . . ?
O1 C01V C03A 129(2) . . ?
O2 C01V C03A 108(2) . . ?
C02U C01W C03S 116(2) . . ?
C02U C01W C02M 102(2) . . ?
C03S C01W C02M 110(2) . . ?
C02U C01W C034 108(2) . . ?
C03S C01W C034 114(2) . . ?
C02M C01W C034 105(2) . . ?
C01D C01X H01D 109.5 . . ?
C01D C01X H01F 109.5 . . ?
H01D C01X H01F 109.5 . . ?
C01D C01X H01G 109.4 . . ?
H01D C01X H01G 109.5 . . ?
H01F C01X H01G 109.5 . . ?
C02K C01Y C017 123.1(17) . . ?
C02K C01Y H01Y 118.5 . . ?
C017 C01Y H01Y 118.5 . . ?
C027 C01Z O27 117(2) . . ?
C027 C01Z C02B 122(2) . . ?
O27 C01Z C02B 120.2(18) . . ?
C016 C02A C030 110(2) . . ?
C016 C02A C02B 122(2) . . ?
C030 C02A C02B 106(2) . . ?
C016 C02A C04N 108(2) . . ?
C030 C02A C04N 105(2) . . ?
C02B C02A C04N 105(2) . . ?
C02W C02B C01Z 117.9(19) . . ?
C02W C02B C02A 121(2) . . ?
C01Z C02B C02A 121(2) . . ?
C021 C02C C01E 119.2(15) . . ?
C021 C02C C022 120.3(14) . . ?
C01E C02C C022 120.4(14) . . ?
O14 C02D O15 116(2) . . ?
O14 C02D C028 126(2) . . ?
O15 C02D C028 117(2) . . ?
C02L C02E C0 117(2) . . ?
C02L C02E C022 121.0(16) . . ?
C0 C02E C022 121.6(17) . . ?
O19 C02F C029 120.3(18) . . ?
O19 C02F C02K 115.4(17) . . ?
C029 C02F C02K 124(2) . . ?
C049 C02G C01L 110.5(17) . . ?
C049 C02G C03Y 115.4(16) . . ?
C01L C02G C03Y 116.4(16) . . ?
C049 C02G H02G 104.3 . . ?
C01L C02G H02G 104.3 . . ?
C03Y C02G H02G 104.3 . . ?
O16 C02H O17 121.1(17) . . ?
O16 C02H C03W 129.5(18) . . ?
O17 C02H C03W 109.3(16) . . ?
O12 C02I O13 121.3(18) . . ?
O12 C02I C03M 122(3) . . ?
O13 C02I C03M 117(2) . . ?
C01Y C02K C02F 116.0(17) . . ?
C01Y C02K C047 122.1(17) . . ?
C02F C02K C047 122(2) . . ?
C02E C02L C01N 122(2) . . ?
C02E C02L H02L 119.0 . . ?
C01N C02L H02L 119.0 . . ?
C01W C02M H02A 109.5 . . ?
C01W C02M H02B 109.4 . . ?
H02A C02M H02B 109.5 . . ?
C01W C02M H02C 109.5 . . ?
H02A C02M H02C 109.5 . . ?
H02B C02M H02C 109.5 . . ?
C047 C02N H02D 109.5 . . ?
C047 C02N H02E 109.5 . . ?
H02D C02N H02E 109.5 . . ?
C047 C02N H02F 109.5 . . ?
H02D C02N H02F 109.5 . . ?
H02E C02N H02F 109.5 . . ?
C03C C02O H02H 120.1 . . ?
C03C C02O H02I 119.9 . . ?
H02H C02O H02I 120.0 . . ?
C021 C02Q O4 118.4(15) . . ?
C021 C02Q C018 120.7(16) . . ?
O4 C02Q C018 120.9(16) . . ?
C01K C02R H02J 109.5 . . ?
C01K C02R H02K 109.4 . . ?
H02J C02R H02K 109.5 . . ?
C01K C02R H02M 109.5 . . ?
H02J C02R H02M 109.5 . . ?
H02K C02R H02M 109.5 . . ?
C01Q C02S H02N 109.5 . . ?
C01Q C02S H02O 109.5 . . ?
H02N C02S H02O 109.5 . . ?
C01Q C02S H02P 109.4 . . ?
H02N C02S H02P 109.5 . . ?
H02O C02S H02P 109.5 . . ?
C01U C02T C015 117.4(19) . . ?
C01U C02T C022 125(2) . . ?
C015 C02T C022 117.6(18) . . ?
C01W C02U H02Q 109.5 . . ?
C01W C02U H02R 109.4 . . ?
H02Q C02U H02R 109.5 . . ?
C01W C02U H02S 109.5 . . ?
H02Q C02U H02S 109.5 . . ?
H02R C02U H02S 109.5 . . ?
C02Y C02V C03Q 117(2) . . ?
C02Y C02V H02V 121.3 . . ?
C03Q C02V H02V 121.3 . . ?
C02B C02W C03Y 119(2) . . ?
C02B C02W H02W 120.6 . . ?
C03Y C02W H02W 120.6 . . ?
C01K C02X H02T 109.5 . . ?
C01K C02X H02U 109.5 . . ?
H02T C02X H02U 109.5 . . ?
C01K C02X H02X 109.4 . . ?
H02T C02X H02X 109.5 . . ?
H02U C02X H02X 109.5 . . ?
C024 C02Y C02V 121(2) . . ?
C024 C02Y C036 122(2) . . ?
C02V C02Y C036 117(2) . . ?
O11 C02Z C01T 119.8(19) . . ?
O11 C02Z C03J 121.6(17) . . ?
C01T C02Z C03J 119(2) . . ?
C01V C03A H03A 109.4 . . ?
C01V C03A H03B 109.5 . . ?
H03A C03A H03B 109.5 . . ?
C01V C03A H03C 109.5 . . ?
H03A C03A H03C 109.5 . . ?
H03B C03A H03C 109.5 . . ?
C047 C03B H03D 109.4 . . ?
C047 C03B H03E 109.5 . . ?
H03D C03B H03E 109.5 . . ?
C047 C03B H03F 109.5 . . ?
H03D C03B H03F 109.5 . . ?
H03E C03B H03F 109.5 . . ?
O10 C03C O11 122(2) . . ?
O10 C03C C02O 126(2) . . ?
O11 C03C C02O 112(2) . . ?
C01I C03E H03G 109.5 . . ?
C01I C03E H03H 109.4 . . ?
H03G C03E H03H 109.5 . . ?
C01I C03E H03I 109.5 . . ?
H03G C03E H03I 109.5 . . ?
H03H C03E H03I 109.5 . . ?
C026 C03G C049 124.2(19) . . ?
C026 C03G H03J 117.9 . . ?
C049 C03G H03J 117.9 . . ?
C03L C03I H03K 109.4 . . ?
C03L C03I H03L 109.5 . . ?
H03K C03I H03L 109.5 . . ?
C03L C03I H03M 109.5 . . ?
H03K C03I H03M 109.5 . . ?
H03L C03I H03M 109.5 . . ?
C01B C03J O13 125.8(17) . . ?
C01B C03J C02Z 120.9(17) . . ?
O13 C03J C02Z 112.7(18) . . ?
C01H C03K H03N 109.4 . . ?
C01H C03K H03O 109.5 . . ?
H03N C03K H03O 109.5 . . ?
C01H C03K H03P 109.5 . . ?
H03N C03K H03P 109.5 . . ?
H03O C03K H03P 109.5 . . ?
C03I C03L C01J 116.6(18) . . ?
C03I C03L C044 107(2) . . ?
C01J C03L C044 108.0(17) . . ?
C03I C03L C031 108(2) . . ?
C01J C03L C031 111.5(17) . . ?
C044 C03L C031 105.2(18) . . ?
C02I C03M H03Q 120.0 . . ?
C02I C03M H03R 120.0 . . ?
H03Q C03M H03R 120.0 . . ?
C01I C03O H03S 109.5 . . ?
C01I C03O H03T 109.4 . . ?
H03S C03O H03T 109.5 . . ?
C01I C03O H03U 109.5 . . ?
H03S C03O H03U 109.5 . . ?
H03T C03O H03U 109.5 . . ?
C03Q C03 C03S 122(2) . . ?
C03Q C03 H03 119.0 . . ?
C03S C03 H03 119.0 . . ?
C03 C03Q C02V 121(2) . . ?
C03 C03Q C020 121(2) . . ?
C02V C03Q C020 118.1(19) . . ?
O25 C03R O24 120.8(19) . . ?
O25 C03R C04J 127(2) . . ?
O24 C03R C04J 112(2) . . ?
C024 C03S C03 113.3(19) . . ?
C024 C03S C01W 127(2) . . ?
C03 C03S C01W 119(2) . . ?
C047 C03T H03W 109.4 . . ?
C047 C03T H03X 109.5 . . ?
H03W C03T H03X 109.5 . . ?
C047 C03T H03Y 109.5 . . ?
H03W C03T H03Y 109.5 . . ?
H03X C03T H03Y 109.5 . . ?
C01F C03U H03Z 109.5 . . ?
C01F C03U H034 109.4 . . ?
H03Z C03U H034 109.5 . . ?
C01F C03U H035 109.5 . . ?
H03Z C03U H035 109.5 . . ?
H034 C03U H035 109.5 . . ?
C017 C03V C029 119(2) . . ?
C017 C03V H03V 120.4 . . ?
C029 C03V H03V 120.4 . . ?
C02H C03W H013 109.5 . . ?
C02H C03W H014 109.5 . . ?
H013 C03W H014 109.5 . . ?
C02H C03W H015 109.5 . . ?
H013 C03W H015 109.5 . . ?
H014 C03W H015 109.5 . . ?
O26 C03X O18 122(2) . . ?
O26 C03X C04G 123(3) . . ?
O18 C03X C04G 115(3) . . ?
C039 C03Y C02W 124(2) . . ?
C039 C03Y C02G 118.6(17) . . ?
C02W C03Y C02G 117.6(18) . . ?
C03X C04G H04E 109.5 . . ?
C03X C04G H04F 109.5 . . ?
H04E C04G H04F 109.5 . . ?
C03X C04G H04G 109.4 . . ?
H04E C04G H04G 109.5 . . ?
H04F C04G H04G 109.5 . . ?
C03R C04J H04H 109.5 . . ?
C03R C04J H04I 109.4 . . ?
H04H C04J H04I 109.5 . . ?
C03R C04J H04J 109.5 . . ?
H04H C04J H04J 109.5 . . ?
H04I C04J H04J 109.5 . . ?
C02A C04N H04N 109.5 . . ?
C02A C04N H04O 109.5 . . ?
H04N C04N H04O 109.5 . . ?
C02A C04N H04P 109.4 . . ?
H04N C04N H04P 109.5 . . ?
H04O C04N H04P 109.5 . . ?
C036 C04O H04Q 109.5 . . ?
C036 C04O H04R 109.5 . . ?
H04Q C04O H04R 109.5 . . ?
C036 C04O H04S 109.5 . . ?
H04Q C04O H04S 109.5 . . ?
H04R C04O H04S 109.5 . . ?
O24 C015 C00Z 122.7(18) . . ?
O24 C015 C02T 118.7(17) . . ?
C00Z C015 C02T 118.5(18) . . ?
C02A C016 H01H 109.5 . . ?
C02A C016 H01I 109.5 . . ?
H01H C016 H01I 109.5 . . ?
C02A C016 H010 109.4 . . ?
H01H C016 H010 109.5 . . ?
H01I C016 H010 109.5 . . ?
C03V C017 C01Y 119.7(19) . . ?
C03V C017 C01S 122.9(17) . . ?
C01Y C017 C01S 117.4(16) . . ?
C00T C018 O6 123.9(17) . . ?
C00T C018 C02Q 120.5(18) . . ?
O6 C018 C02Q 115.5(16) . . ?
O28 C019 C01J 118.8(19) . . ?
O28 C019 C01N 118.6(19) . . ?
C01J C019 C01N 123(2) . . ?
C025 C020 C03Q 109.5(14) . . ?
C025 C020 C00T 115.9(17) . . ?
C03Q C020 C00T 122.9(16) . . ?
C025 C020 H020 101.5 . . ?
C03Q C020 H020 101.5 . . ?
C00T C020 H020 101.5 . . ?
O2 C021 C02Q 121.9(16) . . ?
O2 C021 C02C 118.3(16) . . ?
C02Q C021 C02C 119.8(16) . . ?
C02E C022 C02C 114.1(14) . . ?
C02E C022 C02T 116.3(16) . . ?
C02C C022 C02T 111.6(15) . . ?
C02E C022 H022 104.4 . . ?
C02C C022 H022 104.4 . . ?
C02T C022 H022 104.4 . . ?
C026 C023 C01C 120.7(19) . . ?
C026 C023 O15 122.5(18) . . ?
C01C C023 O15 116.6(16) . . ?
C02Y C024 C03S 125(2) . . ?
C02Y C024 O7 123(2) . . ?
C03S C024 O7 112(2) . . ?
C01P C025 C01T 115.9(17) . . ?
C01P C025 C020 127(2) . . ?
C01T C025 C020 116.8(18) . . ?
C023 C026 C03G 118.6(19) . . ?
C023 C026 C01S 117.8(17) . . ?
C03G C026 C01S 123.5(18) . . ?
C01Z C027 C039 119(2) . . ?
C01Z C027 C033 124(2) . . ?
C039 C027 C033 116.7(19) . . ?
C02D C028 H02Y 109.5 . . ?
C02D C028 H02Z 109.5 . . ?
H02Y C028 H02Z 109.5 . . ?
C02D C028 H019 109.4 . . ?
H02Y C028 H019 109.5 . . ?
H02Z C028 H019 109.5 . . ?
C02F C029 C03V 118.0(18) . . ?
C02F C029 C01K 126(2) . . ?
C03V C029 C01K 116(2) . . ?
C02A C030 H01J 109.5 . . ?
C02A C030 H01K 109.5 . . ?
H01J C030 H01K 109.5 . . ?
C02A C030 H01L 109.5 . . ?
H01J C030 H01L 109.5 . . ?
H01K C030 H01L 109.5 . . ?
C03L C031 H01M 109.5 . . ?
C03L C031 H01N 109.5 . . ?
H01M C031 H01N 109.5 . . ?
C03L C031 H01O 109.5 . . ?
H01M C031 H01O 109.5 . . ?
H01N C031 H01O 109.5 . . ?
C045 C032 H01Q 109.4 . . ?
C045 C032 H01R 109.5 . . ?
H01Q C032 H01R 109.5 . . ?
C045 C032 H01T 109.5 . . ?
H01Q C032 H01T 109.5 . . ?
H01R C032 H01T 109.5 . . ?
C035 C033 C027 114(2) . . ?
C035 C033 C048 110(2) . . ?
C027 C033 C048 113(2) . . ?
C035 C033 C042 112(3) . . ?
C027 C033 C042 104(2) . . ?
C048 C033 C042 103(2) . . ?
C01W C034 H01V 109.5 . . ?
C01W C034 H01W 109.5 . . ?
H01V C034 H01W 109.5 . . ?
C01W C034 H01X 109.4 . . ?
H01V C034 H01X 109.5 . . ?
H01W C034 H01X 109.5 . . ?
C033 C035 H01Z 109.5 . . ?
C033 C035 H011 109.5 . . ?
H01Z C035 H011 109.5 . . ?
C033 C035 H012 109.5 . . ?
H01Z C035 H012 109.5 . . ?
H011 C035 H012 109.5 . . ?
C04O C036 C041 112(2) . . ?
C04O C036 C043 110(2) . . ?
C041 C036 C043 103(2) . . ?
C04O C036 C02Y 111(2) . . ?
C041 C036 C02Y 113(2) . . ?
C043 C036 C02Y 108(2) . . ?
C01C C037 C049 123.3(18) . . ?
C01C C037 O18 120.8(16) . . ?
C049 C037 O18 115.9(16) . . ?
C01I C038 H023 109.5 . . ?
C01I C038 H024 109.4 . . ?
H023 C038 H024 109.5 . . ?
C01I C038 H025 109.5 . . ?
H023 C038 H025 109.5 . . ?
H024 C038 H025 109.5 . . ?
C03Y C039 C027 118.0(18) . . ?
C03Y C039 H039 121.0 . . ?
C027 C039 H039 121.0 . . ?
C036 C041 H04U 109.5 . . ?
C036 C041 H04V 109.5 . . ?
H04U C041 H04V 109.5 . . ?
C036 C041 H04W 109.4 . . ?
H04U C041 H04W 109.5 . . ?
H04V C041 H04W 109.5 . . ?
C033 C042 H04Z 109.5 . . ?
C033 C042 H04X 109.5 . . ?
H04Z C042 H04X 109.5 . . ?
C033 C042 H04Y 109.5 . . ?
H04Z C042 H04Y 109.5 . . ?
H04X C042 H04Y 109.5 . . ?
C036 C043 H041 109.5 . . ?
C036 C043 H042 109.5 . . ?
H041 C043 H042 109.5 . . ?
C036 C043 H043 109.5 . . ?
H041 C043 H043 109.5 . . ?
H042 C043 H043 109.5 . . ?
C03L C044 H028 109.5 . . ?
C03L C044 H029 109.5 . . ?
H028 C044 H029 109.5 . . ?
C03L C044 H030 109.5 . . ?
H028 C044 H030 109.5 . . ?
H029 C044 H030 109.5 . . ?
O8 C045 O9 122(2) . . ?
O8 C045 C032 123(2) . . ?
O9 C045 C032 115(2) . . ?
C02K C047 C03B 112.8(18) . . ?
C02K C047 C03T 111(2) . . ?
C03B C047 C03T 111(2) . . ?
C02K C047 C02N 108.3(19) . . ?
C03B C047 C02N 106(2) . . ?
C03T C047 C02N 107.8(19) . . ?
C033 C048 H031 109.4 . . ?
C033 C048 H032 109.5 . . ?
H031 C048 H032 109.5 . . ?
C033 C048 H033 109.5 . . ?
H031 C048 H033 109.5 . . ?
H032 C048 H033 109.5 . . ?
C03G C049 C037 113.9(17) . . ?
C03G C049 C02G 124.3(17) . . ?
C037 C049 C02G 121.9(17) . . ?
Cl2 C1CL Cl3 113.7(17) . . ?
Cl2 C1CL Cl1 109.3(16) . . ?
Cl3 C1CL Cl1 110.9(15) . . ?
Cl2 C1CL H1CL 107.6 . . ?
Cl3 C1CL H1CL 107.6 . . ?
Cl1 C1CL H1CL 107.5 . . ?
Cl4 C2CL Cl5 107.0(13) . . ?
Cl4 C2CL Cl6 105.3(14) . . ?
Cl5 C2CL Cl6 105.6(15) . . ?
Cl4 C2CL H2CL 112.8 . . ?
Cl5 C2CL H2CL 112.8 . . ?
Cl6 C2CL H2CL 112.8 . . ?
Cl9 C3CL Cl7 115.7(19) . . ?
Cl9 C3CL Cl8 115.2(18) . . ?
Cl7 C3CL Cl8 109.5(15) . . ?
Cl9 C3CL H3CL 105.1 . . ?
Cl7 C3CL H3CL 105.1 . . ?
Cl8 C3CL H3CL 105.1 . . ?
Cl10 C4CL Cl12 115.0(19) . . ?
Cl10 C4CL Cl11 109.4(18) . . ?
Cl12 C4CL Cl11 107.4(17) . . ?
Cl10 C4CL H4CL 108.3 . . ?
Cl12 C4CL H4CL 108.3 . . ?
Cl11 C4CL H4CL 108.3 . . ?
Cl14 C5CL Cl13 132(3) . . ?
Cl0B C5CL Cl0C 98(2) . . ?
Cl14 C5CL Cl15 101(2) . . ?
Cl13 C5CL Cl15 93(2) . . ?
Cl14 C5CL H5CL 109.4 . . ?
Cl13 C5CL H5CL 109.4 . . ?
Cl15 C5CL H5CL 109.4 . . ?
Cl18 C6CL Cl16 129(3) . . ?
Cl18 C6CL Cl17 109(3) . . ?
Cl16 C6CL Cl17 112(3) . . ?
Cl18 C6CL H6CL 100.5 . . ?
Cl16 C6CL H6CL 100.5 . . ?
Cl17 C6CL H6CL 100.5 . . ?
Cl19 C7CL Cl20 150(4) . . ?
Cl19 C7CL Cl21 122(3) . . ?
Cl20 C7CL Cl21 63(3) . . ?
Cl19 C7CL H7CL 103.4 . . ?
Cl20 C7CL H7CL 103.5 . . ?
Cl21 C7CL H7CL 103.4 . . ?
C021 O2 C01V 116.4(16) . . ?
C01D O4 C02Q 118.0(14) . . ?
C01Q O6 C018 117.0(17) . . ?
C024 O7 H7O 109.5 . . ?
C045 O9 C01T 123.6(16) . . ?
C03C O11 C02Z 119.9(16) . . ?
C02I O13 C03J 119.0(15) . . ?
C02D O15 C023 122.1(17) . . ?
C02H O17 C01C 114.7(14) . . ?
C03X O18 C037 120.6(17) . . ?
C02F O19 H19O 109.5 . . ?
C01F O21 C01G 118.3(15) . . ?
C01H O23 C00Z 117.4(14) . . ?
C03R O24 C015 120.0(16) . . ?
C01Z O27 H27O 109.9 . . ?
C019 O28 H28O 109.5 . . ?
C6CL Cl16 Cl20 99(2) . . ?
C7CL Cl20 Cl21 64(3) . . ?
C7CL Cl20 Cl16 111(4) . . ?
Cl21 Cl20 Cl16 134(4) . . ?
Cl20 Cl21 C7CL 54(3) . . ?

loop_
_geom_bond_atom_site_label_1
_geom_bond_atom_site_label_2
_geom_bond_distance
_geom_bond_site_symmetry_2
_geom_bond_publ_flag
C0 C01J 1.36(3) . ?
C0 C02E 1.40(3) . ?
C0 H0 0.9500 . ?
C00T C018 1.37(3) . ?
C00T C01E 1.41(3) . ?
C00T C020 1.54(3) . ?
C00Z C01G 1.30(3) . ?
C00Z C015 1.37(3) . ?
C00Z O23 1.38(2) . ?
C01B C01P 1.34(2) . ?
C01B C03J 1.34(3) . ?
C01B C01S 1.52(3) . ?
C01C C037 1.33(3) . ?
C01C O17 1.38(2) . ?
C01C C023 1.40(3) . ?
C01D O3 1.18(2) . ?
C01D O4 1.33(2) . ?
C01D C01X 1.44(3) . ?
C01E C02C 1.40(2) . ?
C01E H01E 0.9500 . ?
C01F O20 1.19(3) . ?
C01F O21 1.36(2) . ?
C01F C03U 1.50(3) . ?
C01G O21 1.39(2) . ?
C01G C01L 1.41(3) . ?
C01H O22 1.21(2) . ?
C01H O23 1.37(2) . ?
C01H C03K 1.48(3) . ?
C01I C03O 1.48(4) . ?
C01I C038 1.53(3) . ?
C01I C01N 1.53(3) . ?
C01I C03E 1.54(3) . ?
C01J C019 1.40(3) . ?
C01J C03L 1.51(3) . ?
C01K C029 1.52(3) . ?
C01K C01O 1.54(3) . ?
C01K C02R 1.57(3) . ?
C01K C02X 1.58(3) . ?
C01L C01U 1.37(3) . ?
C01L C02G 1.54(3) . ?
C01N C02L 1.40(3) . ?
C01N C019 1.43(3) . ?
C01O H01A 0.9800 . ?
C01O H01B 0.9800 . ?
C01O H01C 0.9800 . ?
C01P C025 1.36(3) . ?
C01P H01P 0.9500 . ?
C01Q O5 1.27(3) . ?
C01Q O6 1.33(3) . ?
C01Q C02S 1.45(3) . ?
C01S C017 1.49(3) . ?
C01S C026 1.63(3) . ?
C01S H01S 1.0000 . ?
C01T O9 1.37(2) . ?
C01T C02Z 1.41(3) . ?
C01T C025 1.44(3) . ?
C01U C02T 1.41(3) . ?
C01U H01U 0.9500 . ?
C01V O1 1.17(3) . ?
C01V O2 1.41(3) . ?
C01V C03A 1.54(3) . ?
C01W C02U 1.47(4) . ?
C01W C03S 1.48(3) . ?
C01W C02M 1.54(4) . ?
C01W C034 1.59(4) . ?
C01X H01D 0.9800 . ?
C01X H01F 0.9800 . ?
C01X H01G 0.9800 . ?
C01Y C02K 1.36(3) . ?
C01Y C017 1.41(3) . ?
C01Y H01Y 0.9500 . ?
C01Z C027 1.34(3) . ?
C01Z O27 1.36(3) . ?
C01Z C02B 1.47(3) . ?
C02A C016 1.37(3) . ?
C02A C030 1.53(3) . ?
C02A C02B 1.57(4) . ?
C02A C04N 1.62(4) . ?
C02B C02W 1.41(3) . ?
C02C C021 1.39(2) . ?
C02C C022 1.51(2) . ?
C02D O14 1.24(3) . ?
C02D O15 1.30(3) . ?
C02D C028 1.47(3) . ?
C02E C02L 1.39(3) . ?
C02E C022 1.51(3) . ?
C02F O19 1.37(3) . ?
C02F C029 1.37(3) . ?
C02F C02K 1.43(3) . ?
C02G C049 1.51(3) . ?
C02G C03Y 1.55(3) . ?
C02G H02G 1.0000 . ?
C02H O16 1.18(2) . ?
C02H O17 1.36(2) . ?
C02H C03W 1.53(3) . ?
C02I O12 1.25(3) . ?
C02I O13 1.33(3) . ?
C02I C03M 1.47(3) . ?
C02K C047 1.54(3) . ?
C02L H02L 0.9500 . ?
C02M H02A 0.9800 . ?
C02M H02B 0.9800 . ?
C02M H02C 0.9800 . ?
C02N C047 1.56(3) . ?
C02N H02D 0.9800 . ?
C02N H02E 0.9800 . ?
C02N H02F 0.9800 . ?
C02O C03C 1.41(3) . ?
C02O H02H 0.9500 . ?
C02O H02I 0.9500 . ?
C02Q C021 1.37(3) . ?
C02Q O4 1.41(2) . ?
C02Q C018 1.41(3) . ?
C02R H02J 0.9800 . ?
C02R H02K 0.9800 . ?
C02R H02M 0.9800 . ?
C02S H02N 0.9800 . ?
C02S H02O 0.9800 . ?
C02S H02P 0.9800 . ?
C02T C015 1.44(3) . ?
C02T C022 1.54(3) . ?
C02U H02Q 0.9800 . ?
C02U H02R 0.9800 . ?
C02U H02S 0.9800 . ?
C02V C02Y 1.37(3) . ?
C02V C03Q 1.41(3) . ?
C02V H02V 0.9500 . ?
C02W C03Y 1.45(3) . ?
C02W H02W 0.9500 . ?
C02X H02T 0.9800 . ?
C02X H02U 0.9800 . ?
C02X H02X 0.9800 . ?
C02Y C024 1.37(3) . ?
C02Y C036 1.61(4) . ?
C02Z O11 1.38(2) . ?
C02Z C03J 1.44(3) . ?
C03A H03A 0.9800 . ?
C03A H03B 0.9800 . ?
C03A H03C 0.9800 . ?
C03B C047 1.55(3) . ?
C03B H03D 0.9800 . ?
C03B H03E 0.9800 . ?
C03B H03F 0.9800 . ?
C03C O10 1.23(3) . ?
C03C O11 1.35(3) . ?
C03E H03G 0.9800 . ?
C03E H03H 0.9800 . ?
C03E H03I 0.9800 . ?
C03G C026 1.35(3) . ?
C03G C049 1.39(3) . ?
C03G H03J 0.9500 . ?
C03I C03L 1.46(3) . ?
C03I H03K 0.9800 . ?
C03I H03L 0.9800 . ?
C03I H03M 0.9800 . ?
C03J O13 1.43(2) . ?
C03K H03N 0.9800 . ?
C03K H03O 0.9800 . ?
C03K H03P 0.9800 . ?
C03L C044 1.54(3) . ?
C03L C031 1.61(3) . ?
C03M H03Q 0.9500 . ?
C03M H03R 0.9500 . ?
C03O H03S 0.9800 . ?
C03O H03T 0.9800 . ?
C03O H03U 0.9800 . ?
C03 C03Q 1.37(3) . ?
C03 C03S 1.46(3) . ?
C03 H03 0.9500 . ?
C03Q C020 1.50(3) . ?
C03R O25 1.21(3) . ?
C03R O24 1.34(3) . ?
C03R C04J 1.38(3) . ?
C03S C024 1.39(3) . ?
C03T C047 1.56(3) . ?
C03T H03W 0.9800 . ?
C03T H03X 0.9800 . ?
C03T H03Y 0.9800 . ?
C03U H03Z 0.9800 . ?
C03U H034 0.9800 . ?
C03U H035 0.9800 . ?
C03V C017 1.40(3) . ?
C03V C029 1.43(3) . ?
C03V H03V 0.9500 . ?
C03W H013 0.9800 . ?
C03W H014 0.9800 . ?
C03W H015 0.9800 . ?
C03X O26 1.24(3) . ?
C03X O18 1.26(3) . ?
C03X C04G 1.52(4) . ?
C03Y C039 1.33(3) . ?
C04G H04E 0.9800 . ?
C04G H04F 0.9800 . ?
C04G H04G 0.9800 . ?
C04J H04H 0.9800 . ?
C04J H04I 0.9800 . ?
C04J H04J 0.9800 . ?
C04N H04N 0.9800 . ?
C04N H04O 0.9800 . ?
C04N H04P 0.9800 . ?
C04O C036 1.51(4) . ?
C04O H04Q 0.9800 . ?
C04O H04R 0.9800 . ?
C04O H04S 0.9800 . ?
C015 O24 1.37(2) . ?
C016 H01H 0.9800 . ?
C016 H01I 0.9800 . ?
C016 H010 0.9800 . ?
C018 O6 1.40(3) . ?
C019 O28 1.38(3) . ?
C020 C025 1.46(3) . ?
C020 H020 1.0000 . ?
C021 O2 1.37(2) . ?
C022 H022 1.0000 . ?
C023 C026 1.35(3) . ?
C023 O15 1.42(3) . ?
C024 O7 1.40(3) . ?
C027 C039 1.52(3) . ?
C027 C033 1.53(4) . ?
C028 H02Y 0.9800 . ?
C028 H02Z 0.9800 . ?
C028 H019 0.9800 . ?
C030 H01J 0.9800 . ?
C030 H01K 0.9800 . ?
C030 H01L 0.9800 . ?
C031 H01M 0.9800 . ?
C031 H01N 0.9800 . ?
C031 H01O 0.9800 . ?
C032 C045 1.51(3) . ?
C032 H01Q 0.9800 . ?
C032 H01R 0.9800 . ?
C032 H01T 0.9800 . ?
C033 C035 1.39(4) . ?
C033 C048 1.55(4) . ?
C033 C042 1.68(4) . ?
C034 H01V 0.9800 . ?
C034 H01W 0.9800 . ?
C034 H01X 0.9800 . ?
C035 H01Z 0.9800 . ?
C035 H011 0.9800 . ?
C035 H012 0.9800 . ?
C036 C041 1.51(3) . ?
C036 C043 1.57(4) . ?
C037 C049 1.41(3) . ?
C037 O18 1.44(2) . ?
C038 H023 0.9800 . ?
C038 H024 0.9800 . ?
C038 H025 0.9800 . ?
C039 H039 0.9500 . ?
C041 H04U 0.9800 . ?
C041 H04V 0.9800 . ?
C041 H04W 0.9800 . ?
C042 H04Z 0.9800 . ?
C042 H04X 0.9800 . ?
C042 H04Y 0.9800 . ?
C043 H041 0.9800 . ?
C043 H042 0.9800 . ?
C043 H043 0.9800 . ?
C044 H028 0.9800 . ?
C044 H029 0.9800 . ?
C044 H030 0.9800 . ?
C045 O8 1.23(3) . ?
C045 O9 1.28(3) . ?
C048 H031 0.9800 . ?
C048 H032 0.9800 . ?
C048 H033 0.9800 . ?
C1CL Cl2 1.69(3) . ?
C1CL Cl3 1.72(3) . ?
C1CL Cl1 1.75(3) . ?
C1CL H1CL 1.0000 . ?
C2CL Cl4 1.79(3) . ?
C2CL Cl5 1.80(3) . ?
C2CL Cl6 1.81(3) . ?
C2CL H2CL 1.0000 . ?
C3CL Cl9 1.68(3) . ?
C3CL Cl7 1.74(3) . ?
C3CL Cl8 1.76(3) . ?
C3CL H3CL 1.0000 . ?
C4CL Cl10 1.65(4) . ?
C4CL Cl12 1.74(3) . ?
C4CL Cl11 1.75(3) . ?
C4CL H4CL 1.0000 . ?
C5CL Cl14 1.54(4) . ?
C5CL Cl13 1.55(4) . ?
C5CL Cl0B 1.68(5) . ?
C5CL Cl0C 1.94(5) . ?
C5CL Cl15 2.17(4) . ?
C5CL H5CL 1.0000 . ?
C6CL Cl18 1.60(6) . ?
C6CL Cl16 1.67(5) . ?
C6CL Cl17 1.97(5) . ?
C6CL H6CL 1.0000 . ?
C7CL Cl19 1.42(5) . ?
C7CL Cl20 1.49(7) . ?
C7CL Cl21 1.66(5) . ?
C7CL H7CL 1.0000 . ?
O7 H7O 0.8400 . ?
O19 H19O 0.8400 . ?
O27 H27O 0.8437 . ?
O28 H28O 0.8400 . ?
Cl16 Cl20 2.31(7) . ?
Cl20 Cl21 1.64(7) . ?
